data_7703139
loop_
_publ_author_name
'Eliseeva, Anastasiya A.'
'Ivanov, Daniil M.'
'Novikov, Alexander S.'
'Rozhkov, Anton V.'
'Kornyakov, Ilya V.'
'Dubovtsev, Alexey Yu'
'Kukushkin, Vadim Yu'

_publ_section_title
;
 Hexaiododiplatinate(ii) as a useful supramolecular synthon for halogen
 bond involving crystal engineering.
;
_journal_issue 2
_journal_name_full 'Dalton transactions (Cambridge, England : 2003)'
_journal_page_first 356
_journal_page_last 367
_journal_paper_doi 10.1039/c9dt04221k
_journal_volume 49
_journal_year 2020
_chemical_formula_moiety 'I3 Pt, C8 H20 N'
_chemical_formula_sum 'C8 H20 I3 N Pt'
_chemical_formula_weight 706.04
_space_group_crystal_system triclinic
_space_group_IT_number 2
_space_group_name_Hall '-P 1'
_space_group_name_H-M_alt 'P -1'
_atom_sites_solution_hydrogens geom
_atom_sites_solution_primary dual
_audit_creation_date 2019-02-01
_audit_creation_method
;
Olex2 1.2
(compiled 2018.05.29 svn.r3508 for OlexSys, GUI svn.r5506)
;
_audit_update_record
;
2019-08-05 deposited with the CCDC.	2019-12-03 downloaded from the CCDC.
;
_cell_angle_alpha 72.104(6)
_cell_angle_beta 84.070(6)
_cell_angle_gamma 67.482(6)
_cell_formula_units_Z 2
_cell_length_a 7.6373(4)
_cell_length_b 8.8684(6)
_cell_length_c 12.8220(9)
_cell_measurement_reflns_used 3521
_cell_measurement_temperature 100(2)
_cell_measurement_theta_max 30.6810
_cell_measurement_theta_min 3.3220
_cell_volume 763.31(9)
_computing_cell_refinement 'CrysAlisPro 1.171.39.44a (Rigaku OD, 2018)'
_computing_data_collection 'CrysAlisPro 1.171.39.44a (Rigaku OD, 2018)'
_computing_data_reduction 'CrysAlisPro 1.171.39.44a (Rigaku OD, 2018)'
_computing_molecular_graphics 'Olex2 (Dolomanov et al., 2009)'
_computing_publication_material 'Olex2 (Dolomanov et al., 2009)'
_computing_structure_refinement 'ShelXL (Sheldrick, 2015)'
_computing_structure_solution 'ShelXT (Sheldrick, 2015)'
_diffrn_ambient_environment N~2~
_diffrn_ambient_temperature 100(2)
_diffrn_detector 'CCD plate'
_diffrn_detector_area_resol_mean 10.3829
_diffrn_detector_type Atlas
_diffrn_measured_fraction_theta_full 0.998
_diffrn_measured_fraction_theta_max 0.999
_diffrn_measurement_details
;
List of Runs (angles in degrees, time in seconds):

  # Type    Start    End  Width  t~exp~   \w     \q     \k     \f   Frames
#--------------------------------------------------------------------------
  1  \w    -46.00  16.00   1.00    3.44    --  -14.18  77.00 -30.00   62
  2  \w    -15.00  99.00   1.00    3.44    --   16.06   0.00-120.00  114
  3  \w    -19.00  23.00   1.00    3.44    --  -14.18 -99.00-150.00   42
  4  \w      3.00  90.00   1.00    3.44    --   16.06  38.00 120.00   87
  5  \w     46.00  71.00   1.00    3.44    --   16.06 178.00   0.00   25
  6  \w    -92.00 -65.00   1.00    3.44    --  -14.18 178.00  90.00   27
  7  \w   -100.00 -75.00   1.00    3.44    --  -14.18 178.00  30.00   25
  8  \w    -18.00 -13.00   1.00    3.44    --  -14.18 -99.00 120.00    5
;
_diffrn_measurement_device 'four-circle diffractometer'
_diffrn_measurement_device_type 'SuperNova, Dual, Cu at home/near, Atlas'
_diffrn_measurement_method '\w scans'
_diffrn_orient_matrix_type 'CrysAlisPro convention (1999,Acta A55,543-557)'
_diffrn_orient_matrix_UB_11 0.0266676000
_diffrn_orient_matrix_UB_12 0.0188629000
_diffrn_orient_matrix_UB_13 -0.0557588000
_diffrn_orient_matrix_UB_21 -0.0564422000
_diffrn_orient_matrix_UB_22 0.0874975000
_diffrn_orient_matrix_UB_23 -0.0077342000
_diffrn_orient_matrix_UB_31 0.0788276000
_diffrn_orient_matrix_UB_32 0.0134272000
_diffrn_orient_matrix_UB_33 0.0145376000
_diffrn_radiation_monochromator mirror
_diffrn_radiation_probe x-ray
_diffrn_radiation_type MoK\a
_diffrn_radiation_wavelength 0.71073
_diffrn_reflns_av_R_equivalents 0.0414
_diffrn_reflns_av_unetI/netI 0.0657
_diffrn_reflns_Laue_measured_fraction_full 0.998
_diffrn_reflns_Laue_measured_fraction_max 0.999
_diffrn_reflns_limit_h_max 9
_diffrn_reflns_limit_h_min -9
_diffrn_reflns_limit_k_max 11
_diffrn_reflns_limit_k_min -11
_diffrn_reflns_limit_l_max 16
_diffrn_reflns_limit_l_min -16
_diffrn_reflns_number 7396
_diffrn_reflns_point_group_measured_fraction_full 0.998
_diffrn_reflns_point_group_measured_fraction_max 0.999
_diffrn_reflns_theta_full 25.242
_diffrn_reflns_theta_max 27.500
_diffrn_reflns_theta_min 3.086
_diffrn_source 'micro-focus sealed X-ray tube'
_diffrn_source_type 'SuperNova (Mo) X-ray Source'
_exptl_absorpt_coefficient_mu 15.227
_exptl_absorpt_correction_T_max 0.986
_exptl_absorpt_correction_T_min 0.963
_exptl_absorpt_correction_type analytical
_exptl_absorpt_process_details
;
CrysAlisPro 1.171.39.44a (Rigaku Oxford Diffraction, 2018)
Analytical numeric absorption correction using a multifaceted crystal
			model based on expressions derived by R.C. Clark & J.S. Reid.
(Clark, R. C. & Reid, J. S. (1995). Acta Cryst. A51, 887-897)
Empirical absorption correction using spherical harmonics,
 implemented in SCALE3 ABSPACK scaling algorithm.
;
_exptl_crystal_colour brown
_exptl_crystal_colour_primary brown
_exptl_crystal_density_diffrn 3.072
_exptl_crystal_description prism
_exptl_crystal_F_000 624
_exptl_crystal_size_max 0.328
_exptl_crystal_size_mid 0.125
_exptl_crystal_size_min 0.088
_refine_diff_density_max 1.982
_refine_diff_density_min -2.472
_refine_diff_density_rms 0.373
_refine_ls_extinction_coef 0.00044(11)
_refine_ls_extinction_expression Fc^*^=kFc[1+0.001xFc^2^\l^3^/sin(2\q)]^-1/4^
_refine_ls_extinction_method 'SHELXL-2014/7 (Sheldrick 2014'
_refine_ls_goodness_of_fit_ref 0.992
_refine_ls_hydrogen_treatment constr
_refine_ls_matrix_type full
_refine_ls_number_parameters 123
_refine_ls_number_reflns 3495
_refine_ls_number_restraints 0
_refine_ls_restrained_S_all 0.992
_refine_ls_R_factor_all 0.0528
_refine_ls_R_factor_gt 0.0393
_refine_ls_shift/su_max 0.001
_refine_ls_shift/su_mean 0.000
_refine_ls_structure_factor_coef Fsqd
_refine_ls_weighting_details 'w=1/[\s^2^(Fo^2^)+(0.0283P)^2^] where P=(Fo^2^+2Fc^2^)/3'
_refine_ls_weighting_scheme calc
_refine_ls_wR_factor_gt 0.0735
_refine_ls_wR_factor_ref 0.0827
_reflns_Friedel_coverage 0.000
_reflns_number_gt 2823
_reflns_number_total 3495
_reflns_threshold_expression 'I > 2\s(I)'
_cod_data_source_file c9dt04221k2.cif
_cod_data_source_block eaa106
_cod_database_code 7703139
_shelx_shelxl_version_number 2014/7
_chemical_oxdiff_formula 'Pt2 I6 C18 N2'
_shelx_space_group_comment
;
The symmetry employed for this shelxl refinement is uniquely defined
by the following loop, which should always be used as a source of
symmetry information in preference to the above space-group names.
They are only intended as comments.
;
_reflns_odcompleteness_completeness 99.87
_reflns_odcompleteness_iscentric 1
_reflns_odcompleteness_theta 28.64
_olex2_refinement_description
;
1. Others
 Fixed Uiso: H6A(0.04) H6B(0.04) H6C(0.04) H7A(0.024) H7B(0.024) H3A(0.021)
 H3B(0.021) H1A(0.023) H1B(0.023) H5A(0.022) H5B(0.022) H8A(0.048) H8B(0.048)
 H8C(0.048) H4A(0.049) H4B(0.049) H4C(0.049) H2A(0.047) H2B(0.047) H2C(0.047)
 Fixed X: H6A(0.4657) H6B(0.3834) H6C(0.3215) H7A(0.0584) H7B(0.1788)
 H3A(0.2844) H3B(0.4127) H1A(-0.1102) H1B(0.045) H5A(0.0839) H5B(0.2265) H8A(-
 0.0841) H8B(-0.2041) H8C(-0.1307) H4A(0.3276) H4B(0.4517) H4C(0.525)
 H2A(0.0211) H2B(-0.1465) H2C(-0.169)
 Fixed Y: H6A(0.8337) H6B(1.0198) H6C(0.8779) H7A(0.6356) H7B(0.697)
 H3A(0.581) H3B(0.6311) H1A(0.9759) H1B(0.927) H5A(1.0477) H5B(1.0179)
 H8A(0.9532) H8B(0.8844) H8C(0.7942) H4A(0.7637) H4B(0.8193) H4C(0.632)
 H2A(0.6559) H2B(0.7176) H2C(0.8045)
 Fixed Z: H6A(0.6716) H6B(0.5924) H6C(0.5781) H7A(0.757) H7B(0.6589)
 H3A(0.8853) H3B(0.7882) H1A(0.8111) H1B(0.8991) H5A(0.663) H5B(0.7533)
 H8A(0.5954) H8B(0.6912) H8C(0.5988) H4A(0.9681) H4B(0.8698) H4C(0.948)
 H2A(0.9705) H2B(0.8874) H2C(0.9802)
;
_olex2_date_sample_data_collection 2018-11-06
_olex2_submission_special_instructions 'No special instructions were received'
_oxdiff_exptl_absorpt_empirical_details
;
Empirical correction (ABSPACK) includes:
- Absorption correction using spherical harmonics
- Frame scaling
;
_oxdiff_exptl_absorpt_empirical_full_max 3.974
_oxdiff_exptl_absorpt_empirical_full_min 0.531

loop_
_space_group_symop_operation_xyz
'x, y, z'
'-x, -y, -z'

loop_
_atom_site_label
_atom_site_type_symbol
_atom_site_fract_x
_atom_site_fract_y
_atom_site_fract_z
_atom_site_U_iso_or_equiv
_atom_site_adp_type
_atom_site_occupancy
_atom_site_site_symmetry_order
_atom_site_calc_flag
_atom_site_refinement_flags_posn
Pt1 Pt 0.57924(4) 0.39226(4) 0.65035(3) 0.01383(11) Uani 1 1 d .
I1 I 0.68736(7) 0.57497(6) 0.47579(5) 0.01717(14) Uani 1 1 d .
I3 I 0.46123(7) 0.20223(6) 0.81677(5) 0.01777(15) Uani 1 1 d .
I2 I 0.84284(7) 0.38666(6) 0.76663(5) 0.01827(15) Uani 1 1 d .
N1 N 0.1470(9) 0.8140(8) 0.7774(6) 0.0163(16) Uani 1 1 d .
C6 C 0.3558(12) 0.9200(11) 0.6303(8) 0.027(2) Uani 1 1 d .
H6A H 0.4657 0.8337 0.6716 0.040 Uiso 1 1 calc GR
H6B H 0.3834 1.0198 0.5924 0.040 Uiso 1 1 calc GR
H6C H 0.3215 0.8779 0.5781 0.040 Uiso 1 1 calc GR
C7 C 0.0791(11) 0.7354(10) 0.7089(8) 0.020(2) Uani 1 1 d .
H7A H 0.0584 0.6356 0.7570 0.024 Uiso 1 1 calc R
H7B H 0.1788 0.6970 0.6589 0.024 Uiso 1 1 calc R
C3 C 0.3206(11) 0.6742(9) 0.8403(7) 0.0173(19) Uani 1 1 d .
H3A H 0.2844 0.5810 0.8853 0.021 Uiso 1 1 calc R
H3B H 0.4127 0.6311 0.7882 0.021 Uiso 1 1 calc R
C1 C -0.0055(11) 0.8818(10) 0.8545(8) 0.0188(19) Uani 1 1 d .
H1A H -0.1102 0.9759 0.8111 0.023 Uiso 1 1 calc R
H1B H 0.0450 0.9270 0.8991 0.023 Uiso 1 1 calc R
C5 C 0.1954(11) 0.9645(10) 0.7061(8) 0.018(2) Uani 1 1 d .
H5A H 0.0839 1.0477 0.6630 0.022 Uiso 1 1 calc R
H5B H 0.2265 1.0179 0.7533 0.022 Uiso 1 1 calc R
C8 C -0.1016(13) 0.8526(11) 0.6424(9) 0.032(3) Uani 1 1 d .
H8A H -0.0841 0.9532 0.5954 0.048 Uiso 1 1 calc GR
H8B H -0.2041 0.8844 0.6912 0.048 Uiso 1 1 calc GR
H8C H -0.1307 0.7942 0.5988 0.048 Uiso 1 1 calc GR
C4 C 0.4148(13) 0.7271(11) 0.9132(9) 0.033(3) Uani 1 1 d .
H4A H 0.3276 0.7637 0.9681 0.049 Uiso 1 1 calc GR
H4B H 0.4517 0.8193 0.8698 0.049 Uiso 1 1 calc GR
H4C H 0.5250 0.6320 0.9480 0.049 Uiso 1 1 calc GR
C2 C -0.0820(13) 0.7532(12) 0.9301(9) 0.032(2) Uani 1 1 d .
H2A H 0.0211 0.6559 0.9705 0.047 Uiso 1 1 calc GR
H2B H -0.1465 0.7176 0.8874 0.047 Uiso 1 1 calc GR
H2C H -0.1690 0.8045 0.9802 0.047 Uiso 1 1 calc GR

loop_
_atom_site_aniso_label
_atom_site_aniso_U_11
_atom_site_aniso_U_22
_atom_site_aniso_U_33
_atom_site_aniso_U_23
_atom_site_aniso_U_13
_atom_site_aniso_U_12
Pt1 0.01234(17) 0.01429(18) 0.0184(2) -0.00839(14) 0.00212(13) -0.00632(12)
I1 0.0167(3) 0.0235(3) 0.0177(4) -0.0083(2) 0.0022(2) -0.0130(2)
I3 0.0164(3) 0.0184(3) 0.0219(4) -0.0067(2) 0.0017(2) -0.0097(2)
I2 0.0147(3) 0.0179(3) 0.0252(4) -0.0075(2) -0.0022(2) -0.0077(2)
N1 0.013(3) 0.016(4) 0.023(5) -0.010(3) 0.003(3) -0.006(3)
C6 0.024(5) 0.029(5) 0.029(7) -0.004(4) 0.003(4) -0.015(4)
C7 0.025(4) 0.017(4) 0.025(6) -0.012(4) 0.000(4) -0.009(3)
C3 0.016(4) 0.013(4) 0.022(6) 0.000(4) -0.008(4) -0.005(3)
C1 0.018(4) 0.018(4) 0.021(6) -0.009(4) 0.002(4) -0.006(3)
C5 0.016(4) 0.015(4) 0.028(6) -0.008(4) 0.001(4) -0.008(3)
C8 0.038(6) 0.035(6) 0.030(7) -0.003(5) -0.012(5) -0.023(4)
C4 0.025(5) 0.028(5) 0.044(8) -0.003(5) -0.010(5) -0.011(4)
C2 0.031(5) 0.038(6) 0.023(7) -0.001(5) 0.003(4) -0.016(4)

loop_
_atom_type_symbol
_atom_type_description
_atom_type_scat_dispersion_real
_atom_type_scat_dispersion_imag
_atom_type_scat_source
C C 0.0033 0.0016 'International Tables Vol C Tables 4.2.6.8 and 6.1.1.4'
H H 0.0000 0.0000 'International Tables Vol C Tables 4.2.6.8 and 6.1.1.4'
I I -0.4742 1.8119 'International Tables Vol C Tables 4.2.6.8 and 6.1.1.4'
N N 0.0061 0.0033 'International Tables Vol C Tables 4.2.6.8 and 6.1.1.4'
Pt Pt -1.7033 8.3905 'International Tables Vol C Tables 4.2.6.8 and 6.1.1.4'

loop_
_exptl_crystal_face_index_h
_exptl_crystal_face_index_k
_exptl_crystal_face_index_l
_exptl_crystal_face_perp_dist
9 9 9 0.0751
9 10 4 0.0802
-8 1 -10 0.0365
9 0 -6 0.0639
-9 -8 -10 0.0969
8 9 -4 0.0650
2 -4 14 0.0486
-2 4 -14 0.0395
7 7 15 0.0695
-7 -2 13 0.0458
-8 -7 -13 0.0820
3 -1 -17 0.0695

loop_
_geom_angle_atom_site_label_1
_geom_angle_atom_site_label_2
_geom_angle_atom_site_label_3
_geom_angle
_geom_angle_site_symmetry_3
I1 Pt1 I1 85.20(2) 2_666
I1 Pt1 I3 176.158(18) .
I1 Pt1 I2 90.71(2) .
I3 Pt1 I1 91.37(2) 2_666
I3 Pt1 I2 92.80(2) .
I2 Pt1 I1 174.97(2) 2_666
Pt1 I1 Pt1 94.80(2) 2_666
C7 N1 C3 106.3(6) .
C7 N1 C1 110.9(6) .
C7 N1 C5 111.2(7) .
C3 N1 C5 110.8(6) .
C1 N1 C3 111.1(7) .
C1 N1 C5 106.7(6) .
H6A C6 H6B 109.5 .
H6A C6 H6C 109.5 .
H6B C6 H6C 109.5 .
C5 C6 H6A 109.5 .
C5 C6 H6B 109.5 .
C5 C6 H6C 109.5 .
N1 C7 H7A 108.5 .
N1 C7 H7B 108.5 .
N1 C7 C8 115.2(6) .
H7A C7 H7B 107.5 .
C8 C7 H7A 108.5 .
C8 C7 H7B 108.5 .
N1 C3 H3A 108.5 .
N1 C3 H3B 108.5 .
H3A C3 H3B 107.5 .
C4 C3 N1 115.1(6) .
C4 C3 H3A 108.5 .
C4 C3 H3B 108.5 .
N1 C1 H1A 108.4 .
N1 C1 H1B 108.4 .
N1 C1 C2 115.4(7) .
H1A C1 H1B 107.5 .
C2 C1 H1A 108.4 .
C2 C1 H1B 108.4 .
N1 C5 H5A 108.6 .
N1 C5 H5B 108.6 .
C6 C5 N1 114.7(6) .
C6 C5 H5A 108.6 .
C6 C5 H5B 108.6 .
H5A C5 H5B 107.6 .
C7 C8 H8A 109.5 .
C7 C8 H8B 109.5 .
C7 C8 H8C 109.5 .
H8A C8 H8B 109.5 .
H8A C8 H8C 109.5 .
H8B C8 H8C 109.5 .
C3 C4 H4A 109.5 .
C3 C4 H4B 109.5 .
C3 C4 H4C 109.5 .
H4A C4 H4B 109.5 .
H4A C4 H4C 109.5 .
H4B C4 H4C 109.5 .
C1 C2 H2A 109.5 .
C1 C2 H2B 109.5 .
C1 C2 H2C 109.5 .
H2A C2 H2B 109.5 .
H2A C2 H2C 109.5 .
H2B C2 H2C 109.5 .

loop_
_geom_bond_atom_site_label_1
_geom_bond_atom_site_label_2
_geom_bond_distance
_geom_bond_site_symmetry_2
Pt1 I1 2.5944(7) .
Pt1 I1 2.6046(6) 2_666
Pt1 I3 2.6003(7) .
Pt1 I2 2.6032(5) .
I1 Pt1 2.6046(6) 2_666
N1 C7 1.508(9) .
N1 C3 1.514(9) .
N1 C1 1.512(11) .
N1 C5 1.520(11) .
C6 H6A 0.9600 .
C6 H6B 0.9600 .
C6 H6C 0.9600 .
C6 C5 1.490(13) .
C7 H7A 0.9700 .
C7 H7B 0.9700 .
C7 C8 1.520(11) .
C3 H3A 0.9700 .
C3 H3B 0.9700 .
C3 C4 1.509(11) .
C1 H1A 0.9700 .
C1 H1B 0.9700 .
C1 C2 1.515(12) .
C5 H5A 0.9700 .
C5 H5B 0.9700 .
C8 H8A 0.9600 .
C8 H8B 0.9600 .
C8 H8C 0.9600 .
C4 H4A 0.9600 .
C4 H4B 0.9600 .
C4 H4C 0.9600 .
C2 H2A 0.9600 .
C2 H2B 0.9600 .
C2 H2C 0.9600 .

loop_
_exptl_oxdiff_crystal_face_indexfrac_h
_exptl_oxdiff_crystal_face_indexfrac_k
_exptl_oxdiff_crystal_face_indexfrac_l
_exptl_oxdiff_crystal_face_x
_exptl_oxdiff_crystal_face_y
_exptl_oxdiff_crystal_face_z
9.2371 9.0731 8.6960 -0.0674 0.2053 0.9764
9.1913 10.1036 4.2999 0.1959 0.3320 0.9227
-7.6685 0.7606 -9.7921 0.3558 0.5751 -0.7366
9.4177 0.3395 -6.1676 0.6014 -0.4542 0.6573
-9.1413 -8.2837 -10.0676 0.1613 -0.1310 -0.9782
7.9918 9.4073 -3.5006 0.5858 0.3991 0.7054
1.9993 -3.6946 13.7286 -0.7819 -0.5423 0.3076
-1.9993 3.6946 -13.7286 0.7819 0.5423 -0.3076
6.9360 6.5020 14.8850 -0.5224 0.0623 0.8504
-6.6297 -1.7493 12.8288 -0.9251 0.1219 -0.3596
-7.9387 -6.8418 -13.4008 0.4064 -0.0469 -0.9125
2.7148 -1.2018 -16.8750 0.9907 -0.1279 -0.0475
